data_7046473
loop_
_publ_author_name
'Nahra, Fady'
'Van Hecke, Kristof'
'Kennedy, Alan R.'
'Nelson, David J.'

_publ_section_title
;
 Coinage metal complexes of selenoureas derived from N-heterocyclic
 carbenes.
;
_journal_issue 31
_journal_name_full 'Dalton transactions (Cambridge, England : 2003)'
_journal_page_first 10671
_journal_page_last 10684
_journal_paper_doi 10.1039/c8dt01506f
_journal_volume 47
_journal_year 2018
_chemical_formula_sum 'C69 H56 Cl Cu N2 Se'
_chemical_formula_weight 1091.10
_space_group_crystal_system monoclinic
_space_group_IT_number 14
_space_group_name_Hall '-P 2ybc'
_space_group_name_H-M_alt 'P 1 21/c 1'
_symmetry_space_group_name_Hall '-P 2ybc'
_symmetry_space_group_name_H-M 'P 1 21/c 1'
_atom_sites_solution_hydrogens geom
_audit_creation_method SHELXL-2014/7
_audit_update_record
;
2018-04-16 deposited with the CCDC.
2018-05-30 downloaded from the CCDC.
;
_cell_angle_alpha 90
_cell_angle_beta 103.042(5)
_cell_angle_gamma 90
_cell_formula_units_Z 4
_cell_length_a 12.8581(7)
_cell_length_b 17.3981(9)
_cell_length_c 25.6343(15)
_cell_measurement_reflns_used 8042
_cell_measurement_temperature 173(2)
_cell_measurement_theta_max 29.0049
_cell_measurement_theta_min 3.2564
_cell_volume 5586.6(5)
_computing_cell_refinement CrysalisPro
_computing_data_collection CrysalisPro
_computing_data_reduction CrysalisPro
_computing_publication_material SHELXL-2014
_computing_structure_refinement 'SHELXL-2014/7 (Sheldrick, 2014)'
_computing_structure_solution SIR92
_diffrn_ambient_temperature 173(2)
_diffrn_measured_fraction_theta_full 0.997
_diffrn_measured_fraction_theta_max 0.902
_diffrn_measurement_device_type 'Oxford Diffraction Xcalibur E'
_diffrn_measurement_method 'omega scans'
_diffrn_radiation_type MoK\a
_diffrn_radiation_wavelength 0.71073
_diffrn_reflns_av_R_equivalents 0.0529
_diffrn_reflns_av_unetI/netI 0.0773
_diffrn_reflns_Laue_measured_fraction_full 0.997
_diffrn_reflns_Laue_measured_fraction_max 0.902
_diffrn_reflns_limit_h_max 16
_diffrn_reflns_limit_h_min -17
_diffrn_reflns_limit_k_max 23
_diffrn_reflns_limit_k_min -22
_diffrn_reflns_limit_l_max 32
_diffrn_reflns_limit_l_min -32
_diffrn_reflns_number 32948
_diffrn_reflns_point_group_measured_fraction_full 0.997
_diffrn_reflns_point_group_measured_fraction_max 0.902
_diffrn_reflns_theta_full 27.000
_diffrn_reflns_theta_max 28.994
_diffrn_reflns_theta_min 3.263
_diffrn_source 'sealed tube'
_exptl_absorpt_coefficient_mu 1.134
_exptl_absorpt_correction_T_max 1.00000
_exptl_absorpt_correction_T_min 0.90409
_exptl_absorpt_correction_type multi-scan
_exptl_absorpt_process_details
;
CrysAlisPro, Oxford Diffraction Ltd.,
Version 1.171.34.40 (release 27-08-2010 CrysAlis171 .NET)
(compiled Aug 27 2010,11:50:40)
Empirical absorption correction using spherical harmonics,
 implemented in SCALE3 ABSPACK scaling algorithm.
;
_exptl_crystal_colour colourless
_exptl_crystal_density_diffrn 1.297
_exptl_crystal_description 'cut from large block'
_exptl_crystal_F_000 2256
_exptl_crystal_size_max 0.35
_exptl_crystal_size_mid 0.30
_exptl_crystal_size_min 0.25
_refine_diff_density_max 0.421
_refine_diff_density_min -0.583
_refine_diff_density_rms 0.073
_refine_ls_extinction_method none
_refine_ls_goodness_of_fit_ref 1.040
_refine_ls_hydrogen_treatment constr
_refine_ls_matrix_type full
_refine_ls_number_parameters 669
_refine_ls_number_reflns 13415
_refine_ls_number_restraints 0
_refine_ls_restrained_S_all 1.040
_refine_ls_R_factor_all 0.0883
_refine_ls_R_factor_gt 0.0497
_refine_ls_shift/su_max 0.002
_refine_ls_shift/su_mean 0.000
_refine_ls_structure_factor_coef Fsqd
_refine_ls_weighting_details 'w=1/[\s^2^(Fo^2^)+(0.0340P)^2^+2.4476P] where P=(Fo^2^+2Fc^2^)/3'
_refine_ls_weighting_scheme calc
_refine_ls_wR_factor_gt 0.0970
_refine_ls_wR_factor_ref 0.1157
_reflns_Friedel_coverage 0.000
_reflns_number_gt 9045
_reflns_number_total 13415
_reflns_threshold_expression 'I > 2\s(I)'
_cod_data_source_file c8dt01506f2.cif
_cod_data_source_block nelson_cuseipr
_cod_depositor_comments 'Adding full bibliography for 7046473--7046483.cif.'
_cod_database_code 7046473
_shelx_shelxl_version_number 2014/7
_shelx_space_group_comment
;
The symmetry employed for this shelxl refinement is uniquely defined
by the following loop, which should always be used as a source of
symmetry information in preference to the above space-group names.
They are only intended as comments.
;

loop_
_space_group_symop_operation_xyz
'x, y, z'
'-x, y+1/2, -z+1/2'
'-x, -y, -z'
'x, -y-1/2, z-1/2'

loop_
_atom_site_label
_atom_site_type_symbol
_atom_site_fract_x
_atom_site_fract_y
_atom_site_fract_z
_atom_site_U_iso_or_equiv
_atom_site_adp_type
_atom_site_occupancy
_atom_site_site_symmetry_order
_atom_site_calc_flag
_atom_site_refinement_flags_posn
_atom_site_refinement_flags_adp
Cu1 Cu 0.43080(3) 0.20160(2) 0.71862(2) 0.03373(11) Uani 1 1 d . .
Se1 Se 0.59355(2) 0.15218(2) 0.72244(2) 0.03012(9) Uani 1 1 d . .
Cl1 Cl 0.26620(6) 0.21974(5) 0.71027(4) 0.0488(2) Uani 1 1 d . .
N1 N 0.66124(15) 0.31188(12) 0.73140(9) 0.0183(5) Uani 1 1 d . .
N2 N 0.78560(15) 0.23325(12) 0.72244(9) 0.0183(5) Uani 1 1 d . .
C1 C 0.68185(19) 0.23720(14) 0.72499(11) 0.0189(5) Uani 1 1 d . .
C2 C 0.75342(19) 0.35527(15) 0.73381(11) 0.0212(6) Uani 1 1 d . .
H2 H 0.7606 0.4093 0.7387 0.025 Uiso 1 1 calc R U
C3 C 0.82959(19) 0.30595(14) 0.72792(11) 0.0211(6) Uani 1 1 d . .
H3 H 0.9013 0.3187 0.7276 0.025 Uiso 1 1 calc R U
C4 C 0.55984(19) 0.34415(14) 0.73636(11) 0.0202(6) Uani 1 1 d . .
C5 C 0.5394(2) 0.35173(15) 0.78677(11) 0.0224(6) Uani 1 1 d . .
C6 C 0.4421(2) 0.38460(16) 0.79010(12) 0.0262(6) Uani 1 1 d . .
H6 H 0.4258 0.3904 0.8242 0.031 Uiso 1 1 calc R U
C7 C 0.3689(2) 0.40895(16) 0.74512(12) 0.0263(6) Uani 1 1 d . .
C8 C 0.3937(2) 0.40226(15) 0.69521(12) 0.0260(6) Uani 1 1 d . .
H8 H 0.3441 0.4201 0.6643 0.031 Uiso 1 1 calc R U
C9 C 0.48981(19) 0.36995(15) 0.68942(12) 0.0216(6) Uani 1 1 d . .
C10 C 0.6237(2) 0.33057(16) 0.83653(11) 0.0254(6) Uani 1 1 d . .
H10 H 0.6640 0.2862 0.8261 0.030 Uiso 1 1 calc R U
C11 C 0.5773(2) 0.30229(16) 0.88285(12) 0.0251(6) Uani 1 1 d . .
C12 C 0.5854(2) 0.34313(17) 0.92959(12) 0.0304(7) Uani 1 1 d . .
H12 H 0.6201 0.3917 0.9334 0.036 Uiso 1 1 calc R U
C13 C 0.5437(2) 0.31475(19) 0.97117(13) 0.0347(7) Uani 1 1 d . .
H13 H 0.5502 0.3437 1.0032 0.042 Uiso 1 1 calc R U
C14 C 0.4935(2) 0.24520(19) 0.96607(14) 0.0392(8) Uani 1 1 d . .
H14 H 0.4648 0.2256 0.9945 0.047 Uiso 1 1 calc R U
C15 C 0.4845(3) 0.2038(2) 0.91977(15) 0.0514(10) Uani 1 1 d . .
H15 H 0.4499 0.1552 0.9162 0.062 Uiso 1 1 calc R U
C16 C 0.5253(3) 0.23215(19) 0.87830(14) 0.0422(8) Uani 1 1 d . .
H16 H 0.5176 0.2032 0.8462 0.051 Uiso 1 1 calc R U
C17 C 0.7057(2) 0.39528(17) 0.85332(12) 0.0293(7) Uani 1 1 d . .
C18 C 0.8047(2) 0.3771(2) 0.88461(15) 0.0445(9) Uani 1 1 d . .
H18 H 0.8203 0.3252 0.8950 0.053 Uiso 1 1 calc R U
C19 C 0.8816(3) 0.4331(3) 0.90119(18) 0.0593(11) Uani 1 1 d . .
H19 H 0.9491 0.4196 0.9230 0.071 Uiso 1 1 calc R U
C20 C 0.8597(3) 0.5079(2) 0.88593(17) 0.0554(11) Uani 1 1 d . .
H20 H 0.9125 0.5464 0.8969 0.066 Uiso 1 1 calc R U
C21 C 0.7630(3) 0.5271(2) 0.85519(16) 0.0549(10) Uani 1 1 d . .
H21 H 0.7479 0.5791 0.8449 0.066 Uiso 1 1 calc R U
C22 C 0.6856(3) 0.47060(19) 0.83859(15) 0.0462(9) Uani 1 1 d . .
H22 H 0.6182 0.4844 0.8168 0.055 Uiso 1 1 calc R U
C23 C 0.5238(2) 0.36915(15) 0.63672(11) 0.0229(6) Uani 1 1 d . .
H23 H 0.5630 0.3197 0.6358 0.027 Uiso 1 1 calc R U
C24 C 0.4321(2) 0.36915(17) 0.58678(12) 0.0265(6) Uani 1 1 d . .
C25 C 0.3549(2) 0.31153(19) 0.58088(13) 0.0366(7) Uani 1 1 d . .
H25 H 0.3566 0.2754 0.6089 0.044 Uiso 1 1 calc R U
C26 C 0.2759(2) 0.3068(2) 0.53445(14) 0.0421(8) Uani 1 1 d . .
H26 H 0.2237 0.2673 0.5307 0.051 Uiso 1 1 calc R U
C27 C 0.2719(2) 0.3587(2) 0.49359(14) 0.0416(8) Uani 1 1 d . .
H27 H 0.2179 0.3547 0.4616 0.050 Uiso 1 1 calc R U
C28 C 0.3464(2) 0.4164(2) 0.49935(13) 0.0393(8) Uani 1 1 d . .
H28 H 0.3435 0.4527 0.4714 0.047 Uiso 1 1 calc R U
C29 C 0.4258(2) 0.42187(18) 0.54573(13) 0.0316(7) Uani 1 1 d . .
H29 H 0.4766 0.4623 0.5494 0.038 Uiso 1 1 calc R U
C30 C 0.6057(2) 0.43333(17) 0.63690(12) 0.0258(6) Uani 1 1 d . .
C31 C 0.5984(2) 0.50253(17) 0.66202(13) 0.0323(7) Uani 1 1 d . .
H31 H 0.5384 0.5124 0.6768 0.039 Uiso 1 1 calc R U
C32 C 0.6775(2) 0.55802(19) 0.66601(14) 0.0398(8) Uani 1 1 d . .
H32 H 0.6717 0.6054 0.6836 0.048 Uiso 1 1 calc R U
C33 C 0.7644(2) 0.5439(2) 0.64435(15) 0.0441(9) Uani 1 1 d . .
H33 H 0.8195 0.5812 0.6476 0.053 Uiso 1 1 calc R U
C34 C 0.7714(2) 0.4762(2) 0.61816(14) 0.0425(9) Uani 1 1 d . .
H34 H 0.8305 0.4671 0.6025 0.051 Uiso 1 1 calc R U
C35 C 0.6924(2) 0.42064(19) 0.61444(13) 0.0345(7) Uani 1 1 d . .
H35 H 0.6980 0.3737 0.5964 0.041 Uiso 1 1 calc R U
C36 C 0.2635(2) 0.44311(18) 0.74923(14) 0.0368(8) Uani 1 1 d . .
H36A H 0.2607 0.4472 0.7870 0.055 Uiso 1 1 calc R U
H36B H 0.2053 0.4100 0.7305 0.055 Uiso 1 1 calc R U
H36C H 0.2560 0.4943 0.7329 0.055 Uiso 1 1 calc R U
C37 C 0.84580(18) 0.16330(14) 0.72294(11) 0.0199(6) Uani 1 1 d . .
C38 C 0.90385(19) 0.13716(14) 0.77205(11) 0.0204(6) Uani 1 1 d . .
C39 C 0.95924(19) 0.06809(15) 0.77199(12) 0.0219(6) Uani 1 1 d . .
H39 H 0.9988 0.0481 0.8050 0.026 Uiso 1 1 calc R U
C40 C 0.95822(19) 0.02819(15) 0.72566(12) 0.0241(6) Uani 1 1 d . .
C41 C 0.90242(19) 0.05740(15) 0.67753(12) 0.0231(6) Uani 1 1 d . .
H41 H 0.9030 0.0302 0.6455 0.028 Uiso 1 1 calc R U
C42 C 0.84521(19) 0.12584(15) 0.67468(12) 0.0211(6) Uani 1 1 d . .
C43 C 0.9100(2) 0.18024(16) 0.82452(12) 0.0239(6) Uani 1 1 d . .
H43 H 0.8520 0.2197 0.8174 0.029 Uiso 1 1 calc R U
C44 C 0.8848(2) 0.12555(16) 0.86624(12) 0.0286(6) Uani 1 1 d . .
C45 C 0.7802(2) 0.11345(18) 0.86970(14) 0.0375(8) Uani 1 1 d . .
H45 H 0.7246 0.1431 0.8482 0.045 Uiso 1 1 calc R U
C46 C 0.7556(3) 0.0588(2) 0.90411(16) 0.0498(10) Uani 1 1 d . .
H46 H 0.6835 0.0517 0.9065 0.060 Uiso 1 1 calc R U
C47 C 0.8343(4) 0.0148(2) 0.93473(17) 0.0607(12) Uani 1 1 d . .
H47 H 0.8168 -0.0240 0.9573 0.073 Uiso 1 1 calc R U
C48 C 0.9396(3) 0.0272(2) 0.93267(15) 0.0529(10) Uani 1 1 d . .
H48 H 0.9947 -0.0028 0.9542 0.063 Uiso 1 1 calc R U
C49 C 0.9644(3) 0.08287(18) 0.89952(13) 0.0387(8) Uani 1 1 d . .
H49 H 1.0371 0.0924 0.8993 0.046 Uiso 1 1 calc R U
C50 C 1.0153(2) 0.22384(16) 0.84365(13) 0.0280(7) Uani 1 1 d . .
C51 C 1.0357(2) 0.26057(18) 0.89314(14) 0.0366(8) Uani 1 1 d . .
H51 H 0.9854 0.2562 0.9150 0.044 Uiso 1 1 calc R U
C52 C 1.1272(3) 0.3031(2) 0.91118(15) 0.0478(9) Uani 1 1 d . .
H52 H 1.1387 0.3286 0.9448 0.057 Uiso 1 1 calc R U
C53 C 1.2019(3) 0.3087(2) 0.88028(17) 0.0499(10) Uani 1 1 d . .
H53 H 1.2657 0.3372 0.8929 0.060 Uiso 1 1 calc R U
C54 C 1.1840(2) 0.27295(19) 0.83138(16) 0.0437(9) Uani 1 1 d . .
H54 H 1.2355 0.2770 0.8101 0.052 Uiso 1 1 calc R U
C55 C 1.0907(2) 0.23058(17) 0.81257(14) 0.0333(7) Uani 1 1 d . .
H55 H 1.0788 0.2064 0.7785 0.040 Uiso 1 1 calc R U
C56 C 0.7887(2) 0.15819(16) 0.62045(12) 0.0247(6) Uani 1 1 d . .
H56 H 0.7261 0.1885 0.6262 0.030 Uiso 1 1 calc R U
C57 C 0.7446(2) 0.09271(16) 0.58213(12) 0.0282(6) Uani 1 1 d . .
C58 C 0.6542(2) 0.05394(18) 0.58969(14) 0.0375(8) Uani 1 1 d . .
H58 H 0.6191 0.0709 0.6165 0.045 Uiso 1 1 calc R U
C59 C 0.6155(3) -0.0088(2) 0.55848(16) 0.0505(10) Uani 1 1 d . .
H59 H 0.5538 -0.0349 0.5638 0.061 Uiso 1 1 calc R U
C60 C 0.6658(3) -0.0338(2) 0.51965(16) 0.0555(10) Uani 1 1 d . .
H60 H 0.6393 -0.0773 0.4984 0.067 Uiso 1 1 calc R U
C61 C 0.7538(3) 0.0040(2) 0.51164(15) 0.0493(9) Uani 1 1 d . .
H61 H 0.7879 -0.0130 0.4845 0.059 Uiso 1 1 calc R U
C62 C 0.7938(3) 0.06680(18) 0.54286(13) 0.0382(8) Uani 1 1 d . .
H62 H 0.8556 0.0923 0.5372 0.046 Uiso 1 1 calc R U
C63 C 0.8591(2) 0.21316(16) 0.59736(13) 0.0292(7) Uani 1 1 d . .
C64 C 0.8138(3) 0.25387(18) 0.55117(14) 0.0386(8) Uani 1 1 d . .
H64 H 0.7399 0.2481 0.5354 0.046 Uiso 1 1 calc R U
C65 C 0.8754(3) 0.3030(2) 0.52777(16) 0.0525(10) Uani 1 1 d . .
H65 H 0.8435 0.3307 0.4963 0.063 Uiso 1 1 calc R U
C66 C 0.9828(3) 0.3116(2) 0.55020(18) 0.0598(11) Uani 1 1 d . .
H66 H 1.0252 0.3446 0.5340 0.072 Uiso 1 1 calc R U
C67 C 1.0279(3) 0.2725(2) 0.59575(17) 0.0545(11) Uani 1 1 d . .
H67 H 1.1018 0.2788 0.6113 0.065 Uiso 1 1 calc R U
C68 C 0.9668(2) 0.22323(19) 0.61986(15) 0.0412(8) Uani 1 1 d . .
H68 H 0.9992 0.1966 0.6517 0.049 Uiso 1 1 calc R U
C69 C 1.0159(2) -0.04759(17) 0.72786(14) 0.0343(7) Uani 1 1 d . .
H69A H 1.0488 -0.0602 0.7652 0.051 Uiso 1 1 calc R U
H69B H 1.0714 -0.0438 0.7073 0.051 Uiso 1 1 calc R U
H69C H 0.9650 -0.0880 0.7125 0.051 Uiso 1 1 calc R U

loop_
_atom_site_aniso_label
_atom_site_aniso_U_11
_atom_site_aniso_U_22
_atom_site_aniso_U_33
_atom_site_aniso_U_23
_atom_site_aniso_U_13
_atom_site_aniso_U_12
Cu1 0.02214(17) 0.0353(2) 0.0447(3) -0.00185(19) 0.00952(17) -0.00219(15)
Se1 0.02196(13) 0.01899(15) 0.0508(2) -0.00145(14) 0.01114(13) -0.00352(11)
Cl1 0.0242(3) 0.0463(5) 0.0770(7) -0.0088(5) 0.0137(4) -0.0008(3)
N1 0.0176(9) 0.0157(11) 0.0216(12) 0.0008(10) 0.0046(9) -0.0001(8)
N2 0.0166(9) 0.0150(11) 0.0225(12) 0.0005(10) 0.0027(9) 0.0013(8)
C1 0.0191(11) 0.0153(13) 0.0230(15) 0.0028(11) 0.0060(11) 0.0030(10)
C2 0.0208(11) 0.0161(13) 0.0252(15) 0.0016(12) 0.0019(11) -0.0028(10)
C3 0.0182(11) 0.0182(14) 0.0261(16) 0.0035(12) 0.0036(11) -0.0017(10)
C4 0.0179(11) 0.0154(13) 0.0278(16) 0.0006(12) 0.0064(11) 0.0015(10)
C5 0.0247(12) 0.0177(13) 0.0252(16) 0.0019(12) 0.0064(12) 0.0005(10)
C6 0.0270(13) 0.0278(15) 0.0264(16) -0.0024(13) 0.0115(12) 0.0014(12)
C7 0.0237(13) 0.0246(15) 0.0317(17) 0.0024(13) 0.0083(13) 0.0038(11)
C8 0.0225(12) 0.0250(15) 0.0297(17) 0.0038(13) 0.0042(12) 0.0040(11)
C9 0.0207(12) 0.0166(13) 0.0274(16) 0.0018(12) 0.0055(12) 0.0013(10)
C10 0.0286(13) 0.0257(15) 0.0214(15) 0.0007(12) 0.0048(12) 0.0024(11)
C11 0.0258(13) 0.0255(15) 0.0237(16) 0.0023(13) 0.0051(12) 0.0025(11)
C12 0.0334(14) 0.0271(16) 0.0305(18) -0.0002(14) 0.0069(13) -0.0015(12)
C13 0.0367(15) 0.0418(19) 0.0251(17) -0.0044(15) 0.0057(14) -0.0028(14)
C14 0.0401(17) 0.048(2) 0.0317(19) 0.0042(16) 0.0127(15) -0.0086(15)
C15 0.072(2) 0.044(2) 0.043(2) -0.0046(18) 0.024(2) -0.0278(18)
C16 0.054(2) 0.041(2) 0.034(2) -0.0107(16) 0.0131(17) -0.0175(16)
C17 0.0310(14) 0.0317(17) 0.0275(17) -0.0015(14) 0.0113(13) -0.0046(12)
C18 0.0284(15) 0.046(2) 0.057(3) -0.0117(18) 0.0058(16) 0.0008(14)
C19 0.0261(16) 0.074(3) 0.075(3) -0.025(2) 0.0059(18) -0.0085(17)
C20 0.055(2) 0.062(3) 0.055(3) -0.019(2) 0.026(2) -0.029(2)
C21 0.075(3) 0.040(2) 0.048(2) 0.0048(19) 0.011(2) -0.0200(19)
C22 0.056(2) 0.035(2) 0.042(2) 0.0048(17) -0.0016(18) -0.0088(16)
C23 0.0218(12) 0.0232(14) 0.0243(16) 0.0005(12) 0.0066(12) 0.0032(10)
C24 0.0235(13) 0.0324(16) 0.0235(16) -0.0040(13) 0.0052(12) 0.0059(11)
C25 0.0334(15) 0.045(2) 0.0317(19) -0.0014(16) 0.0070(14) -0.0045(14)
C26 0.0304(15) 0.057(2) 0.038(2) -0.0121(18) 0.0056(15) -0.0063(15)
C27 0.0309(15) 0.059(2) 0.0296(19) -0.0045(17) -0.0034(14) 0.0117(15)
C28 0.0411(17) 0.045(2) 0.0283(18) 0.0035(16) 0.0006(15) 0.0139(15)
C29 0.0318(14) 0.0315(17) 0.0309(18) 0.0011(14) 0.0056(14) 0.0061(12)
C30 0.0223(12) 0.0338(16) 0.0202(15) 0.0071(13) 0.0024(12) 0.0034(11)
C31 0.0322(15) 0.0296(17) 0.0337(18) 0.0072(14) 0.0043(14) 0.0008(12)
C32 0.0399(17) 0.0335(18) 0.042(2) 0.0050(16) -0.0001(16) -0.0064(14)
C33 0.0337(16) 0.049(2) 0.045(2) 0.0139(19) -0.0010(16) -0.0098(15)
C34 0.0257(14) 0.062(2) 0.040(2) 0.0183(19) 0.0087(14) 0.0000(15)
C35 0.0305(15) 0.0437(19) 0.0298(18) 0.0107(15) 0.0078(14) 0.0045(13)
C36 0.0314(15) 0.0382(18) 0.042(2) 0.0031(16) 0.0115(15) 0.0115(13)
C37 0.0165(11) 0.0159(13) 0.0284(16) 0.0020(12) 0.0074(11) 0.0012(10)
C38 0.0185(11) 0.0180(14) 0.0260(16) 0.0017(12) 0.0076(11) -0.0027(10)
C39 0.0170(11) 0.0222(14) 0.0256(16) 0.0051(12) 0.0029(11) 0.0028(10)
C40 0.0200(12) 0.0191(14) 0.0344(18) 0.0025(13) 0.0087(12) 0.0018(10)
C41 0.0219(12) 0.0227(14) 0.0261(16) -0.0012(12) 0.0081(12) 0.0027(11)
C42 0.0163(11) 0.0197(13) 0.0279(16) 0.0026(12) 0.0066(11) -0.0010(10)
C43 0.0220(12) 0.0228(14) 0.0260(16) 0.0004(12) 0.0034(12) 0.0038(11)
C44 0.0363(15) 0.0244(15) 0.0261(17) -0.0043(13) 0.0091(13) -0.0002(12)
C45 0.0386(16) 0.0355(18) 0.040(2) -0.0060(16) 0.0121(15) -0.0055(14)
C46 0.058(2) 0.048(2) 0.049(2) -0.0047(19) 0.024(2) -0.0197(18)
C47 0.104(3) 0.040(2) 0.048(3) 0.0070(19) 0.038(3) -0.010(2)
C48 0.081(3) 0.046(2) 0.034(2) 0.0105(18) 0.019(2) 0.015(2)
C49 0.0478(18) 0.0366(19) 0.0336(19) 0.0067(16) 0.0135(16) 0.0099(15)
C50 0.0291(14) 0.0185(14) 0.0333(18) 0.0026(13) 0.0002(13) 0.0031(11)
C51 0.0352(16) 0.0365(18) 0.0337(19) -0.0047(15) -0.0016(14) 0.0020(13)
C52 0.0480(19) 0.044(2) 0.043(2) -0.0115(18) -0.0083(17) -0.0038(16)
C53 0.0381(18) 0.041(2) 0.064(3) -0.008(2) -0.0031(18) -0.0138(15)
C54 0.0333(16) 0.039(2) 0.058(3) 0.0018(18) 0.0079(17) -0.0076(14)
C55 0.0322(15) 0.0253(16) 0.041(2) -0.0012(15) 0.0043(14) -0.0040(12)
C56 0.0236(12) 0.0253(15) 0.0249(16) 0.0029(13) 0.0052(12) 0.0044(11)
C57 0.0339(14) 0.0231(15) 0.0238(16) 0.0045(13) -0.0010(13) 0.0022(12)
C58 0.0355(16) 0.0371(19) 0.036(2) 0.0015(16) 0.0009(15) -0.0038(14)
C59 0.051(2) 0.040(2) 0.051(2) 0.0011(19) -0.0082(19) -0.0141(16)
C60 0.081(3) 0.036(2) 0.040(2) -0.0044(18) -0.007(2) -0.003(2)
C61 0.078(3) 0.038(2) 0.030(2) -0.0028(17) 0.0082(19) 0.0094(19)
C62 0.0501(18) 0.0339(18) 0.0306(19) -0.0001(15) 0.0088(16) 0.0033(15)
C63 0.0327(14) 0.0246(16) 0.0320(18) 0.0022(13) 0.0108(14) 0.0019(12)
C64 0.0443(17) 0.0325(18) 0.036(2) 0.0095(15) 0.0022(16) 0.0012(14)
C65 0.065(2) 0.044(2) 0.048(2) 0.0224(19) 0.014(2) 0.0011(18)
C66 0.062(2) 0.051(2) 0.071(3) 0.022(2) 0.025(2) -0.0098(19)
C67 0.0395(18) 0.059(2) 0.065(3) 0.021(2) 0.0118(19) -0.0106(17)
C68 0.0349(16) 0.043(2) 0.046(2) 0.0116(17) 0.0084(16) -0.0009(14)
C69 0.0340(15) 0.0285(16) 0.040(2) 0.0044(15) 0.0064(15) 0.0139(13)

loop_
_atom_type_symbol
_atom_type_description
_atom_type_scat_dispersion_real
_atom_type_scat_dispersion_imag
_atom_type_scat_source
Cu Cu 0.3201 1.2651 'International Tables Vol C Tables 4.2.6.8 and 6.1.1.4'
Se Se -0.0929 2.2259 'International Tables Vol C Tables 4.2.6.8 and 6.1.1.4'
Cl Cl 0.1484 0.1585 'International Tables Vol C Tables 4.2.6.8 and 6.1.1.4'
N N 0.0061 0.0033 'International Tables Vol C Tables 4.2.6.8 and 6.1.1.4'
C C 0.0033 0.0016 'International Tables Vol C Tables 4.2.6.8 and 6.1.1.4'
H H 0.0000 0.0000 'International Tables Vol C Tables 4.2.6.8 and 6.1.1.4'

loop_
_geom_angle_atom_site_label_1
_geom_angle_atom_site_label_2
_geom_angle_atom_site_label_3
_geom_angle
Cl1 Cu1 Se1 165.79(3)
C1 Se1 Cu1 104.66(7)
C1 N1 C2 109.9(2)
C1 N1 C4 126.2(2)
C2 N1 C4 123.9(2)
C1 N2 C3 109.6(2)
C1 N2 C37 125.2(2)
C3 N2 C37 124.50(19)
N1 C1 N2 106.2(2)
N1 C1 Se1 129.70(17)
N2 C1 Se1 124.05(18)
C3 C2 N1 106.5(2)
C3 C2 H2 126.7
N1 C2 H2 126.7
C2 C3 N2 107.8(2)
C2 C3 H3 126.1
N2 C3 H3 126.1
C5 C4 C9 123.4(2)
C5 C4 N1 118.9(2)
C9 C4 N1 117.6(2)
C4 C5 C6 117.3(3)
C4 C5 C10 120.8(2)
C6 C5 C10 121.8(3)
C7 C6 C5 121.7(3)
C7 C6 H6 119.1
C5 C6 H6 119.1
C6 C7 C8 119.2(2)
C6 C7 C36 121.2(3)
C8 C7 C36 119.6(3)
C7 C8 C9 121.6(3)
C7 C8 H8 119.2
C9 C8 H8 119.2
C8 C9 C4 116.7(3)
C8 C9 C23 122.7(3)
C4 C9 C23 120.3(2)
C5 C10 C11 113.7(2)
C5 C10 C17 111.8(2)
C11 C10 C17 112.5(2)
C5 C10 H10 106.1
C11 C10 H10 106.1
C17 C10 H10 106.1
C12 C11 C16 118.0(3)
C12 C11 C10 123.0(3)
C16 C11 C10 119.0(3)
C11 C12 C13 121.2(3)
C11 C12 H12 119.4
C13 C12 H12 119.4
C14 C13 C12 119.9(3)
C14 C13 H13 120.0
C12 C13 H13 120.0
C13 C14 C15 119.6(3)
C13 C14 H14 120.2
C15 C14 H14 120.2
C14 C15 C16 120.5(3)
C14 C15 H15 119.8
C16 C15 H15 119.8
C15 C16 C11 120.7(3)
C15 C16 H16 119.6
C11 C16 H16 119.6
C22 C17 C18 118.1(3)
C22 C17 C10 123.2(3)
C18 C17 C10 118.7(3)
C17 C18 C19 121.3(4)
C17 C18 H18 119.4
C19 C18 H18 119.4
C20 C19 C18 119.6(4)
C20 C19 H19 120.2
C18 C19 H19 120.2
C21 C20 C19 120.2(3)
C21 C20 H20 119.9
C19 C20 H20 119.9
C20 C21 C22 120.0(4)
C20 C21 H21 120.0
C22 C21 H21 120.0
C17 C22 C21 120.8(3)
C17 C22 H22 119.6
C21 C22 H22 119.6
C9 C23 C24 115.1(2)
C9 C23 C30 109.1(2)
C24 C23 C30 113.6(2)
C9 C23 H23 106.1
C24 C23 H23 106.1
C30 C23 H23 106.1
C29 C24 C25 118.4(3)
C29 C24 C23 122.5(3)
C25 C24 C23 119.0(3)
C26 C25 C24 120.2(3)
C26 C25 H25 119.9
C24 C25 H25 119.9
C27 C26 C25 120.7(3)
C27 C26 H26 119.6
C25 C26 H26 119.6
C28 C27 C26 119.5(3)
C28 C27 H27 120.2
C26 C27 H27 120.2
C27 C28 C29 120.3(3)
C27 C28 H28 119.8
C29 C28 H28 119.8
C24 C29 C28 120.8(3)
C24 C29 H29 119.6
C28 C29 H29 119.6
C31 C30 C35 118.7(3)
C31 C30 C23 121.2(2)
C35 C30 C23 120.0(3)
C30 C31 C32 121.0(3)
C30 C31 H31 119.5
C32 C31 H31 119.5
C33 C32 C31 119.6(3)
C33 C32 H32 120.2
C31 C32 H32 120.2
C34 C33 C32 120.0(3)
C34 C33 H33 120.0
C32 C33 H33 120.0
C33 C34 C35 120.3(3)
C33 C34 H34 119.9
C35 C34 H34 119.9
C30 C35 C34 120.4(3)
C30 C35 H35 119.8
C34 C35 H35 119.8
C7 C36 H36A 109.5
C7 C36 H36B 109.5
H36A C36 H36B 109.5
C7 C36 H36C 109.5
H36A C36 H36C 109.5
H36B C36 H36C 109.5
C38 C37 C42 123.0(2)
C38 C37 N2 117.6(2)
C42 C37 N2 119.4(2)
C37 C38 C39 116.8(3)
C37 C38 C43 123.3(2)
C39 C38 C43 119.9(2)
C40 C39 C38 122.0(3)
C40 C39 H39 119.0
C38 C39 H39 119.0
C39 C40 C41 119.3(2)
C39 C40 C69 120.1(3)
C41 C40 C69 120.6(3)
C40 C41 C42 121.7(3)
C40 C41 H41 119.2
C42 C41 H41 119.2
C41 C42 C37 117.1(3)
C41 C42 C56 120.1(3)
C37 C42 C56 122.8(2)
C44 C43 C38 109.6(2)
C44 C43 C50 113.5(2)
C38 C43 C50 113.1(2)
C44 C43 H43 106.7
C38 C43 H43 106.7
C50 C43 H43 106.7
C45 C44 C49 118.1(3)
C45 C44 C43 120.4(3)
C49 C44 C43 121.4(3)
C46 C45 C44 120.8(3)
C46 C45 H45 119.6
C44 C45 H45 119.6
C47 C46 C45 120.4(3)
C47 C46 H46 119.8
C45 C46 H46 119.8
C46 C47 C48 119.7(3)
C46 C47 H47 120.2
C48 C47 H47 120.2
C49 C48 C47 120.0(4)
C49 C48 H48 120.0
C47 C48 H48 120.0
C48 C49 C44 121.0(3)
C48 C49 H49 119.5
C44 C49 H49 119.5
C51 C50 C55 118.1(3)
C51 C50 C43 119.3(3)
C55 C50 C43 122.5(3)
C52 C51 C50 121.6(3)
C52 C51 H51 119.2
C50 C51 H51 119.2
C51 C52 C53 119.8(3)
C51 C52 H52 120.1
C53 C52 H52 120.1
C54 C53 C52 119.9(3)
C54 C53 H53 120.1
C52 C53 H53 120.1
C53 C54 C55 120.6(3)
C53 C54 H54 119.7
C55 C54 H54 119.7
C50 C55 C54 120.1(3)
C50 C55 H55 120.0
C54 C55 H55 120.0
C42 C56 C63 112.5(2)
C42 C56 C57 110.0(2)
C63 C56 C57 112.6(2)
C42 C56 H56 107.1
C63 C56 H56 107.1
C57 C56 H56 107.1
C62 C57 C58 118.5(3)
C62 C57 C56 123.3(3)
C58 C57 C56 118.1(3)
C59 C58 C57 120.4(3)
C59 C58 H58 119.8
C57 C58 H58 119.8
C60 C59 C58 120.2(3)
C60 C59 H59 119.9
C58 C59 H59 119.9
C61 C60 C59 120.0(4)
C61 C60 H60 120.0
C59 C60 H60 120.0
C60 C61 C62 120.4(3)
C60 C61 H61 119.8
C62 C61 H61 119.8
C57 C62 C61 120.6(3)
C57 C62 H62 119.7
C61 C62 H62 119.7
C68 C63 C64 118.5(3)
C68 C63 C56 122.9(3)
C64 C63 C56 118.6(3)
C63 C64 C65 120.7(3)
C63 C64 H64 119.7
C65 C64 H64 119.7
C66 C65 C64 120.1(4)
C66 C65 H65 120.0
C64 C65 H65 120.0
C67 C66 C65 119.8(3)
C67 C66 H66 120.1
C65 C66 H66 120.1
C66 C67 C68 120.8(3)
C66 C67 H67 119.6
C68 C67 H67 119.6
C63 C68 C67 120.1(3)
C63 C68 H68 119.9
C67 C68 H68 119.9
C40 C69 H69A 109.5
C40 C69 H69B 109.5
H69A C69 H69B 109.5
C40 C69 H69C 109.5
H69A C69 H69C 109.5
H69B C69 H69C 109.5

loop_
_geom_bond_atom_site_label_1
_geom_bond_atom_site_label_2
_geom_bond_distance
Cu1 Cl1 2.1025(8)
Cu1 Se1 2.2441(4)
Se1 C1 1.857(2)
N1 C1 1.343(3)
N1 C2 1.395(3)
N1 C4 1.451(3)
N2 C1 1.352(3)
N2 C3 1.380(3)
N2 C37 1.441(3)
C2 C3 1.336(3)
C2 H2 0.9500
C3 H3 0.9500
C4 C5 1.382(4)
C4 C9 1.404(4)
C5 C6 1.396(3)
C5 C10 1.521(4)
C6 C7 1.380(4)
C6 H6 0.9500
C7 C8 1.392(4)
C7 C36 1.505(3)
C8 C9 1.395(3)
C8 H8 0.9500
C9 C23 1.511(4)
C10 C11 1.526(4)
C10 C17 1.537(4)
C10 H10 1.0000
C11 C12 1.376(4)
C11 C16 1.384(4)
C12 C13 1.387(4)
C12 H12 0.9500
C13 C14 1.364(4)
C13 H13 0.9500
C14 C15 1.371(5)
C14 H14 0.9500
C15 C16 1.379(5)
C15 H15 0.9500
C16 H16 0.9500
C17 C22 1.372(4)
C17 C18 1.379(4)
C18 C19 1.384(5)
C18 H18 0.9500
C19 C20 1.370(6)
C19 H19 0.9500
C20 C21 1.355(5)
C20 H20 0.9500
C21 C22 1.395(5)
C21 H21 0.9500
C22 H22 0.9500
C23 C24 1.532(4)
C23 C30 1.534(4)
C23 H23 1.0000
C24 C29 1.385(4)
C24 C25 1.395(4)
C25 C26 1.382(4)
C25 H25 0.9500
C26 C27 1.375(5)
C26 H26 0.9500
C27 C28 1.372(5)
C27 H27 0.9500
C28 C29 1.385(4)
C28 H28 0.9500
C29 H29 0.9500
C30 C31 1.378(4)
C30 C35 1.383(4)
C31 C32 1.389(4)
C31 H31 0.9500
C32 C33 1.377(4)
C32 H32 0.9500
C33 C34 1.369(5)
C33 H33 0.9500
C34 C35 1.389(4)
C34 H34 0.9500
C35 H35 0.9500
C36 H36A 0.9800
C36 H36B 0.9800
C36 H36C 0.9800
C37 C38 1.387(4)
C37 C42 1.397(4)
C38 C39 1.397(3)
C38 C43 1.526(4)
C39 C40 1.373(4)
C39 H39 0.9500
C40 C41 1.377(4)
C40 C69 1.507(4)
C41 C42 1.393(4)
C41 H41 0.9500
C42 C56 1.524(4)
C43 C44 1.520(4)
C43 C50 1.533(4)
C43 H43 1.0000
C44 C45 1.384(4)
C44 C49 1.390(4)
C45 C46 1.382(5)
C45 H45 0.9500
C46 C47 1.366(6)
C46 H46 0.9500
C47 C48 1.384(5)
C47 H47 0.9500
C48 C49 1.372(5)
C48 H48 0.9500
C49 H49 0.9500
C50 C51 1.392(4)
C50 C55 1.392(4)
C51 C52 1.379(4)
C51 H51 0.9500
C52 C53 1.380(5)
C52 H52 0.9500
C53 C54 1.372(5)
C53 H53 0.9500
C54 C55 1.398(4)
C54 H54 0.9500
C55 H55 0.9500
C56 C63 1.526(4)
C56 C57 1.527(4)
C56 H56 1.0000
C57 C62 1.379(4)
C57 C58 1.395(4)
C58 C59 1.378(5)
C58 H58 0.9500
C59 C60 1.374(5)
C59 H59 0.9500
C60 C61 1.364(5)
C60 H60 0.9500
C61 C62 1.383(5)
C61 H61 0.9500
C62 H62 0.9500
C63 C68 1.386(4)
C63 C64 1.390(4)
C64 C65 1.391(4)
C64 H64 0.9500
C65 C66 1.379(5)
C65 H65 0.9500
C66 C67 1.363(5)
C66 H66 0.9500
C67 C68 1.397(4)
C67 H67 0.9500
C68 H68 0.9500
C69 H69A 0.9800
C69 H69B 0.9800
C69 H69C 0.9800

loop_
_geom_torsion_atom_site_label_1
_geom_torsion_atom_site_label_2
_geom_torsion_atom_site_label_3
_geom_torsion_atom_site_label_4
_geom_torsion
C2 N1 C1 N2 -1.0(3)
C4 N1 C1 N2 -179.8(2)
C2 N1 C1 Se1 176.7(2)
C4 N1 C1 Se1 -2.1(4)
C3 N2 C1 N1 0.7(3)
C37 N2 C1 N1 171.1(2)
C3 N2 C1 Se1 -177.2(2)
C37 N2 C1 Se1 -6.7(4)
Cu1 Se1 C1 N1 9.3(3)
Cu1 Se1 C1 N2 -173.4(2)
C1 N1 C2 C3 1.0(3)
C4 N1 C2 C3 179.8(2)
N1 C2 C3 N2 -0.5(3)
C1 N2 C3 C2 -0.1(3)
C37 N2 C3 C2 -170.6(3)
C1 N1 C4 C5 90.5(3)
C2 N1 C4 C5 -88.1(3)
C1 N1 C4 C9 -92.9(3)
C2 N1 C4 C9 88.5(3)
C9 C4 C5 C6 2.2(4)
N1 C4 C5 C6 178.6(2)
C9 C4 C5 C10 -173.3(2)
N1 C4 C5 C10 3.1(4)
C4 C5 C6 C7 -0.2(4)
C10 C5 C6 C7 175.2(3)
C5 C6 C7 C8 -1.5(4)
C5 C6 C7 C36 179.0(3)
C6 C7 C8 C9 1.4(4)
C36 C7 C8 C9 -179.1(3)
C7 C8 C9 C4 0.4(4)
C7 C8 C9 C23 -173.7(3)
C5 C4 C9 C8 -2.3(4)
N1 C4 C9 C8 -178.7(2)
C5 C4 C9 C23 172.0(2)
N1 C4 C9 C23 -4.5(4)
C4 C5 C10 C11 -150.1(3)
C6 C5 C10 C11 34.7(4)
C4 C5 C10 C17 81.2(3)
C6 C5 C10 C17 -94.0(3)
C5 C10 C11 C12 -111.9(3)
C17 C10 C11 C12 16.5(4)
C5 C10 C11 C16 68.7(3)
C17 C10 C11 C16 -162.9(3)
C16 C11 C12 C13 0.6(4)
C10 C11 C12 C13 -178.8(3)
C11 C12 C13 C14 -0.1(5)
C12 C13 C14 C15 0.0(5)
C13 C14 C15 C16 -0.4(6)
C14 C15 C16 C11 0.9(6)
C12 C11 C16 C15 -1.0(5)
C10 C11 C16 C15 178.5(3)
C5 C10 C17 C22 22.0(4)
C11 C10 C17 C22 -107.3(3)
C5 C10 C17 C18 -157.8(3)
C11 C10 C17 C18 72.9(3)
C22 C17 C18 C19 0.5(5)
C10 C17 C18 C19 -179.6(3)
C17 C18 C19 C20 -0.6(6)
C18 C19 C20 C21 0.6(6)
C19 C20 C21 C22 -0.5(6)
C18 C17 C22 C21 -0.4(5)
C10 C17 C22 C21 179.7(3)
C20 C21 C22 C17 0.5(6)
C8 C9 C23 C24 -28.0(4)
C4 C9 C23 C24 158.2(2)
C8 C9 C23 C30 101.1(3)
C4 C9 C23 C30 -72.7(3)
C9 C23 C24 C29 127.7(3)
C30 C23 C24 C29 0.9(4)
C9 C23 C24 C25 -55.9(3)
C30 C23 C24 C25 177.3(2)
C29 C24 C25 C26 1.4(4)
C23 C24 C25 C26 -175.2(3)
C24 C25 C26 C27 -0.2(5)
C25 C26 C27 C28 -0.9(5)
C26 C27 C28 C29 0.7(5)
C25 C24 C29 C28 -1.6(4)
C23 C24 C29 C28 174.9(3)
C27 C28 C29 C24 0.6(5)
C9 C23 C30 C31 -35.3(4)
C24 C23 C30 C31 94.5(3)
C9 C23 C30 C35 140.7(3)
C24 C23 C30 C35 -89.5(3)
C35 C30 C31 C32 -1.5(5)
C23 C30 C31 C32 174.5(3)
C30 C31 C32 C33 0.3(5)
C31 C32 C33 C34 1.3(5)
C32 C33 C34 C35 -1.6(5)
C31 C30 C35 C34 1.2(4)
C23 C30 C35 C34 -174.9(3)
C33 C34 C35 C30 0.3(5)
C1 N2 C37 C38 -93.2(3)
C3 N2 C37 C38 75.9(3)
C1 N2 C37 C42 88.0(3)
C3 N2 C37 C42 -102.9(3)
C42 C37 C38 C39 -3.1(4)
N2 C37 C38 C39 178.2(2)
C42 C37 C38 C43 176.3(2)
N2 C37 C38 C43 -2.4(3)
C37 C38 C39 C40 1.0(4)
C43 C38 C39 C40 -178.4(2)
C38 C39 C40 C41 1.0(4)
C38 C39 C40 C69 -177.7(2)
C39 C40 C41 C42 -1.2(4)
C69 C40 C41 C42 177.6(2)
C40 C41 C42 C37 -0.7(4)
C40 C41 C42 C56 177.2(2)
C38 C37 C42 C41 3.0(4)
N2 C37 C42 C41 -178.4(2)
C38 C37 C42 C56 -174.9(2)
N2 C37 C42 C56 3.8(3)
C37 C38 C43 C44 129.7(3)
C39 C38 C43 C44 -50.9(3)
C37 C38 C43 C50 -102.7(3)
C39 C38 C43 C50 76.8(3)
C38 C43 C44 C45 -86.8(3)
C50 C43 C44 C45 145.8(3)
C38 C43 C44 C49 89.2(3)
C50 C43 C44 C49 -38.3(4)
C49 C44 C45 C46 -2.0(5)
C43 C44 C45 C46 174.1(3)
C44 C45 C46 C47 -1.0(5)
C45 C46 C47 C48 2.4(6)
C46 C47 C48 C49 -0.7(6)
C47 C48 C49 C44 -2.4(5)
C45 C44 C49 C48 3.7(5)
C43 C44 C49 C48 -172.3(3)
C44 C43 C50 C51 -49.2(3)
C38 C43 C50 C51 -174.8(3)
C44 C43 C50 C55 133.1(3)
C38 C43 C50 C55 7.5(4)
C55 C50 C51 C52 0.5(5)
C43 C50 C51 C52 -177.3(3)
C50 C51 C52 C53 -1.3(5)
C51 C52 C53 C54 1.1(6)
C52 C53 C54 C55 -0.2(6)
C51 C50 C55 C54 0.3(4)
C43 C50 C55 C54 178.1(3)
C53 C54 C55 C50 -0.5(5)
C41 C42 C56 C63 -90.8(3)
C37 C42 C56 C63 87.0(3)
C41 C42 C56 C57 35.6(3)
C37 C42 C56 C57 -146.6(2)
C42 C56 C57 C62 -101.3(3)
C63 C56 C57 C62 25.1(4)
C42 C56 C57 C58 74.2(3)
C63 C56 C57 C58 -159.4(3)
C62 C57 C58 C59 0.0(5)
C56 C57 C58 C59 -175.7(3)
C57 C58 C59 C60 0.1(5)
C58 C59 C60 C61 -0.5(6)
C59 C60 C61 C62 0.8(6)
C58 C57 C62 C61 0.3(5)
C56 C57 C62 C61 175.7(3)
C60 C61 C62 C57 -0.7(5)
C42 C56 C63 C68 8.7(4)
C57 C56 C63 C68 -116.3(3)
C42 C56 C63 C64 -172.5(3)
C57 C56 C63 C64 62.4(3)
C68 C63 C64 C65 0.7(5)
C56 C63 C64 C65 -178.2(3)
C63 C64 C65 C66 0.3(6)
C64 C65 C66 C67 -0.8(6)
C65 C66 C67 C68 0.5(7)
C64 C63 C68 C67 -1.0(5)
C56 C63 C68 C67 177.8(3)
C66 C67 C68 C63 0.4(6)
